data_8101713
loop_
_publ_author_name
'Y.-L. Feng'
'G.-J. Zhang'

_publ_section_title
;
Crystal structure of N,O-(1-methyl-3-oxobutyliden)-N',N"-(1-methyl-
2-isonitroso-3-oxo-3-phenyl-propyliden)ethylenediaminenickel(II), 
Ni(C~17~H~19~N~3~O~3~)
;
_journal_issue 1
_journal_name_full 'Zeitschrift f\"ur Kristallographie - New Crystal Structures'
_journal_page_first 97
_journal_page_last 98
_journal_volume 220
_journal_year 2005
_chemical_formula_sum 'C17 H19 N3 Ni O3'
_chemical_formula_weight 372.06
_chemical_name_systematic
; 
N,O-(1-methyl-3-oxobutyliden)-N',N"-(1-methyl-2-isonitroso-
3-oxo-3-phenyl-propyliden)ethylenediaminenickel(II)
;
_space_group_IT_number 148
_symmetry_cell_setting trigonal
_symmetry_space_group_name_Hall '-R 3'
_symmetry_space_group_name_H-M 'R -3 :H'
_atom_sites_solution_hydrogens geom
_atom_sites_solution_primary direct
_atom_sites_solution_secondary difmap
_audit_creation_method SHELXL-97
_cell_angle_alpha 90.00
_cell_angle_beta 90.00
_cell_angle_gamma 120.00
_cell_formula_units_Z 6
_cell_length_a 23.241(3)
_cell_length_b 23.241(3)
_cell_length_c 17.080(3)
_cell_measurement_temperature 293(2)
_cell_volume 7990(2)
_computing_structure_refinement 'SHELXL-97 (Sheldrick, 1997)'
_computing_structure_solution 'SHELXS-97 (Sheldrick, 1990)'
_diffrn_ambient_temperature 293(2)
_diffrn_measured_fraction_theta_full 0.992
_diffrn_measured_fraction_theta_max 0.992
_diffrn_measurement_device_type 'Rigaku R-AXIS RAPID IP'
_diffrn_measurement_method \w
_diffrn_radiation_monochromator graphite
_diffrn_radiation_source 'fine-focus sealed tube'
_diffrn_radiation_type MoK\a
_diffrn_radiation_wavelength 0.71073
_diffrn_reflns_av_R_equivalents 0.1044
_diffrn_reflns_av_sigmaI/netI 0.0664
_diffrn_reflns_limit_h_max 30
_diffrn_reflns_limit_h_min -30
_diffrn_reflns_limit_k_max 30
_diffrn_reflns_limit_k_min -30
_diffrn_reflns_limit_l_max 22
_diffrn_reflns_limit_l_min -19
_diffrn_reflns_number 23967
_diffrn_reflns_theta_full 27.48
_diffrn_reflns_theta_max 27.48
_diffrn_reflns_theta_min 3.04
_exptl_absorpt_coefficient_mu 1.112
_exptl_absorpt_correction_T_max 0.8083
_exptl_absorpt_correction_T_min 0.6648
_exptl_crystal_colour dark-red
_exptl_crystal_density_diffrn 1.392
_exptl_crystal_density_method 'not measured'
_exptl_crystal_description prism
_exptl_crystal_F_000 3492
_exptl_crystal_size_max 0.40
_exptl_crystal_size_mid 0.20
_exptl_crystal_size_min 0.20
_refine_diff_density_max 0.790
_refine_diff_density_min -0.374
_refine_diff_density_rms 0.099
_refine_ls_extinction_method none
_refine_ls_goodness_of_fit_ref 1.022
_refine_ls_hydrogen_treatment mixed
_refine_ls_matrix_type full
_refine_ls_number_parameters 217
_refine_ls_number_reflns 4045
_refine_ls_number_restraints 0
_refine_ls_restrained_S_all 1.022
_refine_ls_R_factor_all 0.1644
_refine_ls_R_factor_gt 0.0883
_refine_ls_shift/su_max 0.000
_refine_ls_shift/su_mean 0.000
_refine_ls_structure_factor_coef Fsqd
_refine_ls_weighting_details 'calc w=1/[\s^2^(Fo^2^)+(0.1302P)^2^+0.0000P] where P=(Fo^2^+2Fc^2^)/3'
_refine_ls_weighting_scheme calc
_refine_ls_wR_factor_gt 0.2050
_refine_ls_wR_factor_ref 0.2430
_reflns_number_gt 2114
_reflns_number_total 4045
_reflns_threshold_expression >2sigma(I)
_cod_data_source_file 1267-1449.cff
_cod_data_source_block 1
_cod_original_sg_symbol_H-M R-3
_cod_database_code 8101713

loop_
_symmetry_equiv_pos_as_xyz
'x, y, z'
'-y, x-y, z'
'-x+y, -x, z'
'x+2/3, y+1/3, z+1/3'
'-y+2/3, x-y+1/3, z+1/3'
'-x+y+2/3, -x+1/3, z+1/3'
'x+1/3, y+2/3, z+2/3'
'-y+1/3, x-y+2/3, z+2/3'
'-x+y+1/3, -x+2/3, z+2/3'
'-x, -y, -z'
'y, -x+y, -z'
'x-y, x, -z'
'-x+2/3, -y+1/3, -z+1/3'
'y+2/3, -x+y+1/3, -z+1/3'
'x-y+2/3, x+1/3, -z+1/3'
'-x+1/3, -y+2/3, -z+2/3'
'y+1/3, -x+y+2/3, -z+2/3'
'x-y+1/3, x+2/3, -z+2/3'

loop_
_atom_site_label
_atom_site_type_symbol
_atom_site_fract_x
_atom_site_fract_y
_atom_site_fract_z
_atom_site_U_iso_or_equiv
_atom_site_adp_type
_atom_site_occupancy
_atom_site_symmetry_multiplicity
_atom_site_Wyckoff_symbol
_atom_site_calc_flag
_atom_site_refinement_flags
_atom_site_disorder_assembly
_atom_site_disorder_group
Ni1 Ni 0.32793(4) 0.18246(4) 0.06813(4) 0.0640(3) Uani 1 6 f d . . .
O1 O 0.5516(3) 0.3806(4) 0.0479(4) 0.151(3) Uani 1 6 f d . . .
O2 O 0.3692(2) 0.3188(2) 0.0577(3) 0.0826(12) Uani 1 6 f d . . .
O3 O 0.2557(2) 0.1913(2) 0.0863(3) 0.0779(12) Uani 1 6 f d . . .
N1 N 0.3838(2) 0.2733(3) 0.0493(3) 0.0700(13) Uani 1 6 f d . . .
N2 N 0.4016(3) 0.1785(3) 0.0463(3) 0.0781(14) Uani 1 6 f d . . .
N3 N 0.2864(3) 0.0913(3) 0.0813(3) 0.0726(14) Uani 1 6 f d . . .
C1 C 0.4994(3) 0.3584(4) 0.0140(5) 0.096(2) Uani 1 6 f d . . .
C2 C 0.4466(3) 0.2907(4) 0.0300(4) 0.0807(18) Uani 1 6 f d . . .
C3 C 0.4548(4) 0.2332(5) 0.0302(5) 0.097(2) Uani 1 6 f d . . .
C4 C 0.5184(5) 0.2373(6) 0.0081(8) 0.159(5) Uani 1 6 f d . . .
H4A H 0.5144 0.1945 0.0119 0.190 Uiso 1 6 f d R . .
H4B H 0.5518 0.2670 0.0434 0.190 Uiso 1 6 f d R . .
H4C H 0.5303 0.2535 -0.0442 0.190 Uiso 1 6 f d R . .
C5 C 0.4914(3) 0.3990(3) -0.0508(5) 0.085(2) Uani 1 6 f d . . .
C6 C 0.4400(3) 0.3697(3) -0.1026(4) 0.0794(18) Uani 1 6 f d . . .
H6 H 0.4080 0.3237 -0.0980 0.095 Uiso 1 6 f d R . .
C7 C 0.4354(4) 0.4070(4) -0.1617(5) 0.102(2) Uani 1 6 f d . . .
H7 H 0.3996 0.3877 -0.1981 0.122 Uiso 1 6 f d R . .
C8 C 0.4828(5) 0.4732(4) -0.1674(6) 0.112(3) Uani 1 6 f d . . .
H8 H 0.4814 0.4994 -0.2096 0.134 Uiso 1 6 f d R . .
C9 C 0.5332(4) 0.5014(4) -0.1150(6) 0.110(3) Uani 1 6 f d . . .
H9 H 0.5648 0.5476 -0.1181 0.132 Uiso 1 6 f d R . .
C10 C 0.5369(4) 0.4646(4) -0.0556(5) 0.102(2) Uani 1 6 f d . . .
H10 H 0.5721 0.4844 -0.0184 0.122 Uiso 1 6 f d R . .
C11 C 0.3961(4) 0.1131(4) 0.0464(5) 0.097(2) Uani 1 6 f d . . .
H11A H 0.4027 0.1026 -0.0057 0.116 Uiso 1 6 f d R . .
H11B H 0.4294 0.1135 0.0793 0.116 Uiso 1 6 f d R . .
C12 C 0.3311(4) 0.0638(4) 0.0746(5) 0.094(2) Uani 1 6 f d . . .
H12A H 0.3351 0.0479 0.1246 0.113 Uiso 1 6 f d R . .
H12B H 0.3122 0.0272 0.0393 0.113 Uiso 1 6 f d R . .
C13 C 0.1452(4) 0.1621(4) 0.1069(5) 0.107(3) Uani 1 6 f d . . .
H13A H 0.1655 0.2090 0.1008 0.128 Uiso 1 6 f d R . .
H13B H 0.1256 0.1497 0.1576 0.128 Uiso 1 6 f d R . .
H13C H 0.1118 0.1405 0.0678 0.128 Uiso 1 6 f d R . .
C14 C 0.1972(4) 0.1422(4) 0.0997(4) 0.0849(19) Uani 1 6 f d . . .
C15 C 0.1805(4) 0.0770(4) 0.1051(5) 0.094(2) Uani 1 6 f d . . .
H15 H 0.1351 0.0457 0.1151 0.112 Uiso 1 6 f d R . .
C16 C 0.2245(4) 0.0524(4) 0.0987(4) 0.0834(19) Uani 1 6 f d . . .
C17 C 0.1970(5) -0.0209(4) 0.1097(5) 0.116(3) Uani 1 6 f d . . .
H17A H 0.2322 -0.0303 0.1033 0.139 Uiso 1 6 f d R . .
H17B H 0.1632 -0.0453 0.0719 0.139 Uiso 1 6 f d R . .
H17C H 0.1789 -0.0334 0.1612 0.139 Uiso 1 6 f d R . .

loop_
_atom_site_aniso_label
_atom_site_aniso_U_11
_atom_site_aniso_U_22
_atom_site_aniso_U_33
_atom_site_aniso_U_23
_atom_site_aniso_U_13
_atom_site_aniso_U_12
Ni1 0.0721(6) 0.0708(5) 0.0619(5) -0.0001(3) -0.0013(3) 0.0453(4)
O1 0.062(3) 0.169(6) 0.182(7) 0.068(5) -0.014(4) 0.029(4)
O2 0.077(3) 0.074(3) 0.102(3) 0.013(2) 0.004(2) 0.042(2)
O3 0.073(3) 0.083(3) 0.089(3) 0.004(2) 0.005(2) 0.047(3)
N1 0.071(3) 0.076(3) 0.076(3) 0.005(3) -0.003(3) 0.047(3)
N2 0.093(4) 0.092(4) 0.074(3) 0.004(3) 0.006(3) 0.065(4)
N3 0.094(4) 0.068(3) 0.065(3) -0.009(2) -0.013(3) 0.047(3)
C1 0.061(4) 0.112(6) 0.112(6) 0.028(5) 0.006(4) 0.041(4)
C2 0.061(4) 0.095(5) 0.092(5) 0.024(4) 0.010(3) 0.043(4)
C3 0.087(5) 0.127(7) 0.106(6) 0.018(5) 0.017(4) 0.075(5)
C4 0.105(7) 0.180(10) 0.234(13) 0.082(9) 0.074(8) 0.103(7)
C5 0.056(4) 0.082(5) 0.114(5) 0.019(4) 0.020(4) 0.031(3)
C6 0.078(4) 0.078(4) 0.074(4) 0.012(3) 0.007(4) 0.033(4)
C7 0.085(5) 0.108(6) 0.098(6) 0.006(5) 0.010(4) 0.039(5)
C8 0.122(7) 0.101(6) 0.114(6) 0.037(5) 0.039(6) 0.057(6)
C9 0.079(5) 0.088(5) 0.146(8) 0.022(6) 0.008(5) 0.028(5)
C10 0.067(4) 0.085(5) 0.138(7) 0.022(5) 0.006(4) 0.027(4)
C11 0.123(7) 0.110(6) 0.090(5) -0.002(4) 0.004(5) 0.083(6)
C12 0.131(7) 0.087(5) 0.094(5) 0.003(4) 0.010(5) 0.076(5)
C13 0.081(5) 0.128(7) 0.124(6) 0.028(5) 0.020(4) 0.062(5)
C14 0.071(4) 0.107(6) 0.084(4) 0.001(4) -0.001(4) 0.050(4)
C15 0.069(4) 0.085(5) 0.107(5) 0.011(4) -0.009(4) 0.024(4)
C16 0.088(5) 0.076(4) 0.076(4) -0.003(3) -0.016(4) 0.032(4)
C17 0.143(8) 0.073(5) 0.111(6) -0.004(4) -0.024(5) 0.038(5)

loop_
_atom_type_symbol
_atom_type_description
_atom_type_scat_dispersion_real
_atom_type_scat_dispersion_imag
_atom_type_scat_source
C C 0.0033 0.0016 'International Tables Vol C Tables 4.2.6.8 and 6.1.1.4'
H H 0.0000 0.0000 'International Tables Vol C Tables 4.2.6.8 and 6.1.1.4'
N N 0.0061 0.0033 'International Tables Vol C Tables 4.2.6.8 and 6.1.1.4'
O O 0.0106 0.0060 'International Tables Vol C Tables 4.2.6.8 and 6.1.1.4'
Ni Ni 0.3393 1.1124 'International Tables Vol C Tables 4.2.6.8 and 6.1.1.4'

loop_
_geom_angle_atom_site_label_1
_geom_angle_atom_site_label_2
_geom_angle_atom_site_label_3
_geom_angle
_geom_angle_site_symmetry_1
_geom_angle_site_symmetry_3
_geom_angle_publ_flag
N2 Ni1 O3 176.3(2) . . ?
N2 Ni1 N3 86.1(3) . . ?
O3 Ni1 N3 97.3(2) . . ?
N2 Ni1 N1 83.2(3) . . ?
O3 Ni1 N1 93.5(2) . . ?
N3 Ni1 N1 169.2(2) . . ?
C14 O3 Ni1 123.8(4) . . ?
O2 N1 C2 118.7(5) . . ?
O2 N1 Ni1 126.6(4) . . ?
C2 N1 Ni1 114.6(4) . . ?
C3 N2 C11 124.7(6) . . ?
C3 N2 Ni1 117.7(5) . . ?
C11 N2 Ni1 117.6(5) . . ?
C16 N3 C12 119.7(6) . . ?
C16 N3 Ni1 126.0(5) . . ?
C12 N3 Ni1 114.2(5) . . ?
O1 C1 C2 119.7(7) . . ?
O1 C1 C5 119.6(7) . . ?
C2 C1 C5 120.4(6) . . ?
N1 C2 C3 110.4(6) . . ?
N1 C2 C1 124.7(6) . . ?
C3 C2 C1 124.8(6) . . ?
N2 C3 C2 114.1(6) . . ?
N2 C3 C4 123.7(8) . . ?
C2 C3 C4 122.1(8) . . ?
C3 C4 H4A 110.0 . . ?
C3 C4 H4B 108.1 . . ?
H4A C4 H4B 109.5 . . ?
C3 C4 H4C 110.3 . . ?
H4A C4 H4C 109.4 . . ?
H4B C4 H4C 109.6 . . ?
C10 C5 C6 121.1(7) . . ?
C10 C5 C1 118.2(7) . . ?
C6 C5 C1 120.7(6) . . ?
C5 C6 C7 119.3(7) . . ?
C5 C6 H6 120.3 . . ?
C7 C6 H6 120.4 . . ?
C6 C7 C8 119.2(8) . . ?
C6 C7 H7 120.6 . . ?
C8 C7 H7 120.1 . . ?
C9 C8 C7 120.5(8) . . ?
C9 C8 H8 119.3 . . ?
C7 C8 H8 120.1 . . ?
C8 C9 C10 120.1(8) . . ?
C8 C9 H9 120.0 . . ?
C10 C9 H9 119.8 . . ?
C9 C10 C5 119.7(8) . . ?
C9 C10 H10 120.3 . . ?
C5 C10 H10 120.0 . . ?
C12 C11 N2 109.7(6) . . ?
C12 C11 H11A 110.3 . . ?
N2 C11 H11A 108.9 . . ?
C12 C11 H11B 109.5 . . ?
N2 C11 H11B 110.0 . . ?
H11A C11 H11B 108.5 . . ?
C11 C12 N3 111.5(6) . . ?
C11 C12 H12A 109.8 . . ?
N3 C12 H12A 109.1 . . ?
C11 C12 H12B 109.1 . . ?
N3 C12 H12B 109.2 . . ?
H12A C12 H12B 108.1 . . ?
C14 C13 H13A 109.3 . . ?
C14 C13 H13B 108.5 . . ?
H13A C13 H13B 109.5 . . ?
C14 C13 H13C 110.5 . . ?
H13A C13 H13C 109.4 . . ?
H13B C13 H13C 109.6 . . ?
O3 C14 C15 125.8(7) . . ?
O3 C14 C13 113.4(7) . . ?
C15 C14 C13 120.8(7) . . ?
C14 C15 C16 125.8(7) . . ?
C14 C15 H15 116.7 . . ?
C16 C15 H15 117.5 . . ?
N3 C16 C15 121.1(6) . . ?
N3 C16 C17 120.9(7) . . ?
C15 C16 C17 117.9(7) . . ?
C16 C17 H17A 108.6 . . ?
C16 C17 H17B 110.3 . . ?
H17A C17 H17B 109.4 . . ?
C16 C17 H17C 109.5 . . ?
H17A C17 H17C 109.4 . . ?
H17B C17 H17C 109.6 . . ?

loop_
_geom_bond_atom_site_label_1
_geom_bond_atom_site_label_2
_geom_bond_distance
_geom_bond_site_symmetry_2
_geom_bond_publ_flag
Ni1 N2 1.798(5) . ?
Ni1 O3 1.817(4) . ?
Ni1 N3 1.852(5) . ?
Ni1 N1 1.873(5) . ?
O1 C1 1.204(8) . ?
O2 N1 1.267(6) . ?
O3 C14 1.286(8) . ?
N1 C2 1.345(7) . ?
N2 C3 1.284(9) . ?
N2 C11 1.461(9) . ?
N3 C16 1.294(8) . ?
N3 C12 1.470(8) . ?
C1 C2 1.459(10) . ?
C1 C5 1.523(10) . ?
C2 C3 1.442(10) . ?
C3 C4 1.481(10) . ?
C4 H4A 0.9519 . ?
C4 H4B 0.9532 . ?
C4 H4C 0.9546 . ?
C5 C10 1.357(10) . ?
C5 C6 1.364(9) . ?
C6 C7 1.369(10) . ?
C6 H6 0.9523 . ?
C7 C8 1.378(11) . ?
C7 H7 0.9535 . ?
C8 C9 1.355(12) . ?
C8 H8 0.9538 . ?
C9 C10 1.355(11) . ?
C9 H9 0.9519 . ?
C10 H10 0.9533 . ?
C11 C12 1.448(10) . ?
C11 H11A 0.9547 . ?
C11 H11B 0.9532 . ?
C12 H12A 0.9543 . ?
C12 H12B 0.9532 . ?
C13 C14 1.501(9) . ?
C13 H13A 0.9521 . ?
C13 H13B 0.9544 . ?
C13 H13C 0.9536 . ?
C14 C15 1.366(10) . ?
C15 C16 1.402(10) . ?
C15 H15 0.9520 . ?
C16 C17 1.503(9) . ?
C17 H17A 0.9522 . ?
C17 H17B 0.9531 . ?
C17 H17C 0.9548 . ?
